data_8102962
loop_
_publ_author_name
'Ehrhardt, C.'
'Gjikaj, M.'

_publ_section_title
;
Crystal structure of strontium hexathiodiphosphate(IV) decahydrate, 
Sr~2~[P~2~S~6~] &#x00B7; 10H~2~O
;
_journal_issue 4
_journal_name_full 'Zeitschrift f\"ur Kristallographie - New Crystal Structures'
_journal_page_first 437
_journal_page_last 438
_journal_volume 221
_journal_year 2006
_chemical_formula_moiety 'Sr2 [P2 S6] (H 2 O)10'
_chemical_formula_sum 'H20 O10 P2 S6 Sr2'
_chemical_formula_weight 609.70
_chemical_name_systematic
; 
strontium hexathiodiphosphate(IV) decahydrate
;
_space_group_IT_number 2
_symmetry_cell_setting triclinic
_symmetry_space_group_name_Hall '-P 1'
_symmetry_space_group_name_H-M 'P -1'
_atom_sites_solution_hydrogens geom
_atom_sites_solution_primary direct
_atom_sites_solution_secondary difmap
_audit_creation_method SHELXL-97
_cell_angle_alpha 92.292(10)
_cell_angle_beta 101.471(10)
_cell_angle_gamma 92.586(11)
_cell_formula_units_Z 2
_cell_length_a 8.3533(12)
_cell_length_b 9.1297(11)
_cell_length_c 12.7878(16)
_cell_measurement_reflns_used 16983
_cell_measurement_temperature 223(2)
_cell_measurement_theta_max 30.53
_cell_measurement_theta_min 0.996
_cell_volume 953.6(2)
_computing_cell_refinement 'IPDS package Stoe, Darmstadt, 1997'
_computing_data_collection 'IPDS package Stoe, Darmstadt, 1997'
_computing_data_reduction 'IPDS package Stoe, Darmstadt, 1997'
_computing_molecular_graphics 'DIAMOND (Brandenburger, 2004)[9]'
_computing_publication_material 'SHELXL-97 (Sheldrick, 1997) [8]'
_computing_structure_refinement 'SHELXL-97 (Sheldrick, 1997) [8]'
_computing_structure_solution 'SHELXS-97 (Sheldrick, 1990) [7]'
_diffrn_ambient_temperature 223(2)
_diffrn_measured_fraction_theta_full 0.966
_diffrn_measured_fraction_theta_max 0.966
_diffrn_measurement_device_type 'Stoe IPDS II'
_diffrn_measurement_method
;
rotation method at \f = 0\%, 180\", \D\w = 2\%
150 frames, dedector distance 75 mm
;
_diffrn_radiation_monochromator graphite
_diffrn_radiation_source 'fine-focus sealed tube'
_diffrn_radiation_type MoK\a
_diffrn_radiation_wavelength 0.71073
_diffrn_reflns_av_R_equivalents 0.0416
_diffrn_reflns_av_sigmaI/netI 0.0329
_diffrn_reflns_limit_h_max 11
_diffrn_reflns_limit_h_min -11
_diffrn_reflns_limit_k_max 12
_diffrn_reflns_limit_k_min -11
_diffrn_reflns_limit_l_max 18
_diffrn_reflns_limit_l_min -18
_diffrn_reflns_number 16983
_diffrn_reflns_theta_full 30.53
_diffrn_reflns_theta_max 30.53
_diffrn_reflns_theta_min 2.24
_exptl_absorpt_coefficient_mu 6.449
_exptl_absorpt_correction_type none
_exptl_crystal_colour colorless
_exptl_crystal_density_diffrn 2.123
_exptl_crystal_density_method 'not measured'
_exptl_crystal_description cube-shaped
_exptl_crystal_F_000 604
_exptl_crystal_size_max 0.30
_exptl_crystal_size_mid 0.30
_exptl_crystal_size_min 0.28
_refine_diff_density_max 0.713
_refine_diff_density_min -0.971
_refine_diff_density_rms 0.129
_refine_ls_extinction_coef 0.0001(15)
_refine_ls_extinction_expression Fc^*^=kFc[1+0.001xFc^2^\l^3^/sin(2\q)]^-1/4^
_refine_ls_extinction_method SHELXL
_refine_ls_goodness_of_fit_ref 1.112
_refine_ls_hydrogen_treatment mixed
_refine_ls_matrix_type full
_refine_ls_number_parameters 261
_refine_ls_number_reflns 5622
_refine_ls_number_restraints 0
_refine_ls_restrained_S_all 1.112
_refine_ls_R_factor_all 0.0445
_refine_ls_R_factor_gt 0.0337
_refine_ls_shift/su_max 0.001
_refine_ls_shift/su_mean 0.000
_refine_ls_structure_factor_coef Fsqd
_refine_ls_weighting_details 'calc w=1/[\s^2^(Fo^2^)+(0.0282P)^2^+0.8384P] where P=(Fo^2^+2Fc^2^)/3'
_refine_ls_weighting_scheme calc
_refine_ls_wR_factor_gt 0.0673
_refine_ls_wR_factor_ref 0.0704
_reflns_number_gt 4761
_reflns_number_total 5622
_reflns_threshold_expression >2sigma(I)
_cod_data_source_file 409904.cff
_cod_data_source_block Sr2_P2S6_(H2O)10
_cod_original_sg_symbol_H-M P-1
_cod_database_code 8102962

loop_
_symmetry_equiv_pos_as_xyz
'x, y, z'
'-x, -y, -z'

loop_
_atom_site_label
_atom_site_type_symbol
_atom_site_fract_x
_atom_site_fract_y
_atom_site_fract_z
_atom_site_U_iso_or_equiv
_atom_site_adp_type
_atom_site_occupancy
_atom_site_symmetry_multiplicity
_atom_site_Wyckoff_symbol
_atom_site_calc_flag
_atom_site_refinement_flags
_atom_site_disorder_assembly
_atom_site_disorder_group
Sr1 Sr -0.00305(3) 0.49524(3) 0.67612(2) 0.01783(6) Uani 1 2 i d . . .
Sr2 Sr -0.48463(3) 1.00636(3) 0.18019(2) 0.01856(6) Uani 1 2 i d . . .
S1 S 0.23025(8) 0.45713(9) 0.89653(5) 0.01990(13) Uani 1 2 i d . . .
S2 S -0.23276(8) 0.52526(8) 0.83900(5) 0.01836(13) Uani 1 2 i d . . .
S3 S 0.00179(8) 0.78399(8) 1.00534(5) 0.01928(13) Uani 1 2 i d . . .
S4 S -0.45025(9) 1.21804(8) 0.38688(5) 0.01903(13) Uani 1 2 i d . . .
S5 S -0.20763(8) 0.91778(9) 0.53918(5) 0.02098(14) Uani 1 2 i d . . .
S6 S -0.54469(8) 0.79453(8) 0.35350(5) 0.01740(12) Uani 1 2 i d . . .
P1 P -0.10293(8) 0.57621(8) 0.98816(5) 0.01401(12) Uani 1 2 i d . . .
P2 P -0.45419(8) 0.88746(8) 0.50185(5) 0.01481(12) Uani 1 2 i d . . .
O1 O 0.2670(3) 0.4383(3) 0.6372(2) 0.0307(5) Uani 1 2 i d . . .
O2 O 0.0769(4) 0.7493(3) 0.75734(19) 0.0322(5) Uani 1 2 i d . . .
O3 O -0.3044(3) 0.5170(3) 0.57715(17) 0.0223(4) Uani 1 2 i d . . .
O4 O -0.0494(3) 0.2244(3) 0.72713(19) 0.0244(4) Uani 1 2 i d . . .
O5 O -0.0587(3) 0.3335(3) 0.48683(17) 0.0233(4) Uani 1 2 i d . . .
O6 O 0.4769(3) 0.7336(3) 0.8725(2) 0.0290(5) Uani 1 2 i d . . .
O7 O -0.5510(4) 0.7510(3) 0.0978(2) 0.0320(5) Uani 1 2 i d . . .
O8 O -0.7734(3) 1.0591(3) 0.19877(19) 0.0256(5) Uani 1 2 i d . . .
O9 O -0.1911(3) 0.9744(3) 0.29091(19) 0.0254(4) Uani 1 2 i d . . .
O10 O -0.3097(3) 0.9950(3) 0.02739(18) 0.0243(4) Uani 1 2 i d . . .
H11 H 0.330(8) 0.373(7) 0.653(5) 0.068(18) Uiso 1 2 i d . . .
H12 H 0.290(6) 0.461(6) 0.577(4) 0.043(13) Uiso 1 2 i d . . .
H21 H 0.105(6) 0.830(6) 0.733(4) 0.041(12) Uiso 1 2 i d . . .
H22 H 0.064(7) 0.763(6) 0.824(5) 0.059(16) Uiso 1 2 i d . . .
H31 H 0.361(6) 0.407(6) 0.404(4) 0.046(13) Uiso 1 2 i d . . .
H32 H 0.371(6) 0.568(6) 0.416(4) 0.048(14) Uiso 1 2 i d . . .
H41 H -0.141(8) 0.188(7) 0.698(6) 0.08(2) Uiso 1 2 i d . . .
H42 H -0.048(7) 0.220(6) 0.794(5) 0.056(15) Uiso 1 2 i d . . .
H51 H -0.007(8) 0.734(7) 0.505(5) 0.066(18) Uiso 1 2 i d . . .
H52 H 0.147(7) 0.717(6) 0.533(4) 0.053(15) Uiso 1 2 i d . . .
H61 H 0.405(8) 0.685(8) 0.886(6) 0.08(2) Uiso 1 2 i d . . .
H62 H 0.547(7) 0.673(7) 0.861(5) 0.063(17) Uiso 1 2 i d . . .
H71 H -0.507(9) 1.286(8) -0.068(6) 0.10(3) Uiso 1 2 i d . . .
H72 H -0.620(7) 0.691(6) 0.106(4) 0.046(14) Uiso 1 2 i d . . .
H81 H -0.828(6) 1.110(5) 0.158(4) 0.037(12) Uiso 1 2 i d . . .
H82 H -0.784(7) 1.080(7) 0.259(5) 0.067(18) Uiso 1 2 i d . . .
H91 H 0.123(7) 0.080(7) 0.722(5) 0.061(17) Uiso 1 2 i d . . .
H92 H 0.200(6) 0.032(6) 0.645(5) 0.051(14) Uiso 1 2 i d . . .
H101 H -0.742(6) 0.930(6) -0.019(4) 0.043(13) Uiso 1 2 i d . . .
H102 H -0.769(7) 1.071(6) -0.027(4) 0.055(15) Uiso 1 2 i d . . .

loop_
_atom_site_aniso_label
_atom_site_aniso_U_11
_atom_site_aniso_U_22
_atom_site_aniso_U_33
_atom_site_aniso_U_23
_atom_site_aniso_U_13
_atom_site_aniso_U_12
Sr1 0.01812(12) 0.02208(13) 0.01378(11) 0.00058(9) 0.00424(8) 0.00210(9)
Sr2 0.02020(12) 0.02157(13) 0.01502(11) 0.00249(9) 0.00548(8) 0.00317(9)
S1 0.0169(3) 0.0287(4) 0.0154(3) 0.0033(2) 0.0060(2) 0.0013(2)
S2 0.0163(3) 0.0262(4) 0.0120(3) 0.0008(2) 0.0013(2) 0.0020(2)
S3 0.0201(3) 0.0174(3) 0.0205(3) 0.0018(2) 0.0046(2) -0.0005(2)
S4 0.0249(3) 0.0189(3) 0.0143(3) 0.0028(2) 0.0061(2) 0.0004(2)
S5 0.0142(3) 0.0288(4) 0.0193(3) -0.0013(3) 0.0016(2) 0.0042(2)
S6 0.0212(3) 0.0186(3) 0.0117(3) -0.0005(2) 0.0020(2) 0.0011(2)
P1 0.0131(3) 0.0173(3) 0.0118(3) 0.0020(2) 0.0026(2) 0.0010(2)
P2 0.0150(3) 0.0168(3) 0.0124(3) 0.0001(2) 0.0020(2) 0.0014(2)
O1 0.0287(12) 0.0397(15) 0.0281(12) 0.0095(10) 0.0125(9) 0.0128(10)
O2 0.0537(16) 0.0240(12) 0.0211(11) 0.0026(9) 0.0134(10) -0.0024(11)
O3 0.0215(10) 0.0247(11) 0.0210(9) 0.0004(8) 0.0046(7) 0.0028(8)
O4 0.0245(11) 0.0261(11) 0.0223(10) 0.0000(8) 0.0052(8) -0.0019(9)
O5 0.0254(11) 0.0229(11) 0.0214(10) -0.0004(8) 0.0039(8) 0.0035(9)
O6 0.0315(12) 0.0249(12) 0.0335(12) 0.0034(9) 0.0133(10) 0.0012(10)
O7 0.0384(14) 0.0308(13) 0.0279(12) -0.0045(10) 0.0126(10) -0.0089(11)
O8 0.0233(10) 0.0357(13) 0.0174(10) 0.0041(9) 0.0017(8) 0.0070(9)
O9 0.0237(11) 0.0316(13) 0.0226(10) 0.0035(9) 0.0082(8) 0.0036(9)
O10 0.0215(10) 0.0286(12) 0.0247(10) 0.0009(9) 0.0091(8) 0.0008(9)

loop_
_atom_type_symbol
_atom_type_description
_atom_type_scat_dispersion_real
_atom_type_scat_dispersion_imag
_atom_type_scat_source
Sr Sr -1.5307 3.2498 'International Tables Vol C Tables 4.2.6.8 and 6.1.1.4'
S S 0.1246 0.1234 'International Tables Vol C Tables 4.2.6.8 and 6.1.1.4'
P P 0.1023 0.0942 'International Tables Vol C Tables 4.2.6.8 and 6.1.1.4'
O O 0.0106 0.0060 'International Tables Vol C Tables 4.2.6.8 and 6.1.1.4'
H H 0.0000 0.0000 'International Tables Vol C Tables 4.2.6.8 and 6.1.1.4'

loop_
_geom_angle_atom_site_label_1
_geom_angle_atom_site_label_2
_geom_angle_atom_site_label_3
_geom_angle
_geom_angle_site_symmetry_1
_geom_angle_site_symmetry_3
_geom_angle_publ_flag
O1 Sr1 O2 97.11(10) . . ?
O1 Sr1 O3 139.92(8) . . ?
O2 Sr1 O3 103.10(9) . . ?
O1 Sr1 O4 90.33(8) . . ?
O2 Sr1 O4 141.96(8) . . ?
O3 Sr1 O4 94.38(8) . . ?
O1 Sr1 O5 72.60(8) . . ?
O2 Sr1 O5 142.71(7) . . ?
O3 Sr1 O5 70.33(7) . . ?
O4 Sr1 O5 75.01(7) . . ?
O1 Sr1 O5 71.16(8) . 2_566 ?
O2 Sr1 O5 73.24(8) . 2_566 ?
O3 Sr1 O5 82.00(7) . 2_566 ?
O4 Sr1 O5 143.45(7) . 2_566 ?
O5 Sr1 O5 69.51(8) . 2_566 ?
O1 Sr1 S2 149.68(6) . . ?
O2 Sr1 S2 77.98(6) . . ?
O3 Sr1 S2 69.37(5) . . ?
O4 Sr1 S2 77.05(6) . . ?
O5 Sr1 S2 128.21(5) . . ?
O5 Sr1 S2 133.10(6) 2_566 . ?
O1 Sr1 S1 73.27(6) . . ?
O2 Sr1 S1 73.72(6) . . ?
O3 Sr1 S1 145.69(5) . . ?
O4 Sr1 S1 72.90(6) . . ?
O5 Sr1 S1 132.31(6) . . ?
O5 Sr1 S1 127.05(5) 2_566 . ?
S2 Sr1 S1 76.67(2) . . ?
O1 Sr1 Sr1 67.75(6) . 2_566 ?
O2 Sr1 Sr1 107.71(6) . 2_566 ?
O3 Sr1 Sr1 73.22(5) . 2_566 ?
O4 Sr1 Sr1 109.63(5) . 2_566 ?
O5 Sr1 Sr1 35.03(5) . 2_566 ?
O5 Sr1 Sr1 34.48(5) 2_566 2_566 ?
S2 Sr1 Sr1 142.422(17) . 2_566 ?
S1 Sr1 Sr1 140.902(18) . 2_566 ?
O6 Sr2 O7 140.25(9) 2_576 . ?
O6 Sr2 O8 83.20(9) 2_576 . ?
O7 Sr2 O8 96.44(10) . . ?
O6 Sr2 O9 104.06(9) 2_576 . ?
O7 Sr2 O9 99.93(9) . . ?
O8 Sr2 O9 142.66(8) . . ?
O6 Sr2 O10 77.73(9) 2_576 . ?
O7 Sr2 O10 76.66(9) . . ?
O8 Sr2 O10 138.37(7) . . ?
O9 Sr2 O10 78.38(7) . . ?
O6 Sr2 O10 74.66(8) 2_576 2_475 ?
O7 Sr2 O10 67.94(9) . 2_475 ?
O8 Sr2 O10 70.66(7) . 2_475 ?
O9 Sr2 O10 146.68(7) . 2_475 ?
O10 Sr2 O10 68.73(8) . 2_475 ?
O6 Sr2 S6 146.08(6) 2_576 . ?
O7 Sr2 S6 70.36(6) . . ?
O8 Sr2 S6 77.75(6) . . ?
O9 Sr2 S6 76.59(5) . . ?
O10 Sr2 S6 133.86(6) . . ?
O10 Sr2 S6 123.25(5) 2_475 . ?
O6 Sr2 S4 70.84(6) 2_576 . ?
O7 Sr2 S4 147.22(6) . . ?
O8 Sr2 S4 73.70(6) . . ?
O9 Sr2 S4 74.41(6) . . ?
O10 Sr2 S4 131.24(6) . . ?
O10 Sr2 S4 132.50(6) 2_475 . ?
S6 Sr2 S4 76.96(2) . . ?
O6 Sr2 Sr2 73.14(6) 2_576 2_475 ?
O7 Sr2 Sr2 68.27(6) . 2_475 ?
O8 Sr2 Sr2 103.23(5) . 2_475 ?
O9 Sr2 Sr2 113.98(6) . 2_475 ?
O10 Sr2 Sr2 35.76(5) . 2_475 ?
O10 Sr2 Sr2 32.98(5) 2_475 2_475 ?
S6 Sr2 Sr2 138.462(18) . 2_475 ?
S4 Sr2 Sr2 143.967(18) . 2_475 ?
O6 Sr2 H82 85.5(12) 2_576 . ?
O7 Sr2 H82 103.8(12) . . ?
O8 Sr2 H82 14.4(12) . . ?
O9 Sr2 H82 128.4(12) . . ?
O10 Sr2 H82 151.6(12) . . ?
O10 Sr2 H82 85.0(12) 2_475 . ?
S6 Sr2 H82 69.5(12) . . ?
S4 Sr2 H82 61.0(12) . . ?
Sr2 Sr2 H82 117.3(12) 2_475 . ?
P1 S1 Sr1 111.25(3) 2_567 . ?
P1 S2 Sr1 111.09(3) . . ?
P2 S4 Sr2 108.98(4) 2_476 . ?
P2 S6 Sr2 110.41(3) . . ?
S1 P1 S2 113.76(4) 2_567 . ?
S1 P1 S3 110.02(4) 2_567 . ?
S2 P1 S3 113.01(4) . . ?
S1 P1 P1 107.54(5) 2_567 2_567 ?
S2 P1 P1 105.48(5) . 2_567 ?
S3 P1 P1 106.53(5) . 2_567 ?
S4 P2 S5 113.60(4) 2_476 . ?
S4 P2 S6 110.74(4) 2_476 . ?
S5 P2 S6 114.77(4) . . ?
S4 P2 P2 106.88(5) 2_476 2_476 ?
S5 P2 P2 104.91(5) . 2_476 ?
S6 P2 P2 105.07(5) . 2_476 ?
Sr1 O1 H11 135(4) . . ?
Sr1 O1 H12 119(3) . . ?
H11 O1 H12 100(5) . . ?
Sr1 O2 H21 134(3) . . ?
Sr1 O2 H22 115(4) . . ?
H21 O2 H22 111(5) . . ?
Sr1 O4 H41 112(5) . . ?
Sr1 O4 H42 111(4) . . ?
H41 O4 H42 104(6) . . ?
Sr1 O5 Sr1 110.49(8) . 2_566 ?
Sr2 O6 H61 130(5) 2_576 . ?
Sr2 O6 H62 123(4) 2_576 . ?
H61 O6 H62 104(6) . . ?
Sr2 O7 H72 130(4) . . ?
Sr2 O8 H81 120(3) . . ?
Sr2 O8 H82 115(4) . . ?
H81 O8 H82 110(6) . . ?
Sr2 O10 Sr2 111.27(8) . 2_475 ?

loop_
_geom_bond_atom_site_label_1
_geom_bond_atom_site_label_2
_geom_bond_distance
_geom_bond_site_symmetry_2
_geom_bond_publ_flag
Sr1 O1 2.478(2) . ?
Sr1 O2 2.510(3) . ?
Sr1 O3 2.603(2) . ?
Sr1 O4 2.614(2) . ?
Sr1 O5 2.731(2) . ?
Sr1 O5 2.769(2) 2_566 ?
Sr1 S2 3.1125(8) . ?
Sr1 S1 3.1334(8) . ?
Sr1 Sr1 4.5189(8) 2_566 ?
Sr2 O6 2.495(3) 2_576 ?
Sr2 O7 2.512(3) . ?
Sr2 O8 2.536(2) . ?
Sr2 O9 2.611(2) . ?
Sr2 O10 2.664(2) . ?
Sr2 O10 2.860(2) 2_475 ?
Sr2 S6 3.0985(8) . ?
Sr2 S4 3.1690(9) . ?
Sr2 Sr2 4.5609(8) 2_475 ?
Sr2 H82 2.97(6) . ?
S1 P1 2.0072(9) 2_567 ?
S2 P1 2.0227(9) . ?
S3 P1 2.0378(10) . ?
S4 P2 2.0202(9) 2_476 ?
S5 P2 2.0232(10) . ?
S6 P2 2.0331(9) . ?
P1 S1 2.0072(9) 2_567 ?
P1 P1 2.2423(14) 2_567 ?
P2 S4 2.0202(9) 2_476 ?
P2 P2 2.2240(15) 2_476 ?
O1 H11 0.82(7) . ?
O1 H12 0.85(5) . ?
O2 H21 0.85(5) . ?
O2 H22 0.88(6) . ?
O4 H41 0.83(7) . ?
O4 H42 0.85(6) . ?
O5 Sr1 2.769(2) 2_566 ?
O6 Sr2 2.495(3) 2_576 ?
O6 H61 0.78(7) . ?
O6 H62 0.86(7) . ?
O7 H72 0.80(5) . ?
O8 H81 0.80(5) . ?
O8 H82 0.81(7) . ?
O10 Sr2 2.860(2) 2_475 ?
